data_4064072
loop_
_publ_author_name
'Wallner, Andreas'
'Hlina, Johann'
'Wagner, Harald'
'Baumgartner, Judith'
'Marschner, Christoph'

_publ_section_title
;
 Conformational Control of Polysilanes: Use of CH(2) Spacers in the
 Silicon Backbone.
;
_journal_issue 15
_journal_name_full Organometallics
_journal_page_first 3930
_journal_page_last 3938
_journal_paper_doi 10.1021/om1011159
_journal_volume 30
_journal_year 2011
_chemical_formula_sum 'C28 H82 Si12'
_chemical_formula_weight 756.02
_chemical_name_systematic
; 
 ? 
;
_space_group_IT_number 14
_symmetry_cell_setting monoclinic
_symmetry_space_group_name_Hall '-P 2yn'
_symmetry_space_group_name_H-M 'P 1 21/n 1'
_atom_sites_solution_hydrogens geom
_atom_sites_solution_primary direct
_atom_sites_solution_secondary difmap
_audit_creation_method SHELXL-97
_cell_angle_alpha 90.00
_cell_angle_beta 111.07(3)
_cell_angle_gamma 90.00
_cell_formula_units_Z 2
_cell_length_a 8.0514(16)
_cell_length_b 32.411(7)
_cell_length_c 9.924(2)
_cell_measurement_reflns_used 3730
_cell_measurement_temperature 100(2)
_cell_measurement_theta_max 52.424
_cell_measurement_theta_min 5.004
_cell_volume 2416.6(10)
_computing_cell_refinement 'Bruker XSCANS'
_computing_data_collection 'Bruker XSCANS'
_computing_data_reduction 'Bruker SHELXTL'
_computing_molecular_graphics 'Bruker SHELXTL'
_computing_publication_material 'Bruker SHELXTL'
_computing_structure_refinement 'SHELXL-97 (Sheldrick, 1997)'
_computing_structure_solution 'SHELXS-97 (Sheldrick, 1990)'
_diffrn_ambient_temperature 100(2)
_diffrn_measured_fraction_theta_full 0.998
_diffrn_measured_fraction_theta_max 0.998
_diffrn_measurement_device_type 'SMART APEX'
_diffrn_measurement_method '\w scans'
_diffrn_radiation_monochromator graphite
_diffrn_radiation_source 'fine-focus sealed tube'
_diffrn_radiation_type MoK\a
_diffrn_radiation_wavelength 0.71073
_diffrn_reflns_av_R_equivalents 0.0761
_diffrn_reflns_av_sigmaI/netI 0.0731
_diffrn_reflns_limit_h_max 10
_diffrn_reflns_limit_h_min -10
_diffrn_reflns_limit_k_max 40
_diffrn_reflns_limit_k_min -40
_diffrn_reflns_limit_l_max 12
_diffrn_reflns_limit_l_min -12
_diffrn_reflns_number 18871
_diffrn_reflns_theta_full 26.38
_diffrn_reflns_theta_max 26.38
_diffrn_reflns_theta_min 2.29
_exptl_absorpt_coefficient_mu 0.339
_exptl_absorpt_correction_T_max 0.9353
_exptl_absorpt_correction_T_min 0.8935
_exptl_absorpt_correction_type multi-scan
_exptl_absorpt_process_details SADABS
_exptl_crystal_colour colorless
_exptl_crystal_density_diffrn 1.039
_exptl_crystal_density_method 'not measured'
_exptl_crystal_description blocks
_exptl_crystal_F_000 836
_exptl_crystal_size_max 0.34
_exptl_crystal_size_mid 0.26
_exptl_crystal_size_min 0.20
_refine_diff_density_max 0.498
_refine_diff_density_min -0.344
_refine_diff_density_rms 0.082
_refine_ls_extinction_method none
_refine_ls_goodness_of_fit_ref 1.113
_refine_ls_hydrogen_treatment constr
_refine_ls_matrix_type full
_refine_ls_number_parameters 194
_refine_ls_number_reflns 4935
_refine_ls_number_restraints 0
_refine_ls_restrained_S_all 1.113
_refine_ls_R_factor_all 0.0814
_refine_ls_R_factor_gt 0.0597
_refine_ls_shift/su_max 0.001
_refine_ls_shift/su_mean 0.000
_refine_ls_structure_factor_coef Fsqd
_refine_ls_weighting_details 'calc w=1/[\s^2^(Fo^2^)+(0.0493P)^2^+0.4614P] where P=(Fo^2^+2Fc^2^)/3'
_refine_ls_weighting_scheme calc
_refine_ls_wR_factor_gt 0.1156
_refine_ls_wR_factor_ref 0.1240
_reflns_number_gt 3933
_reflns_number_total 4935
_reflns_threshold_expression >2sigma(I)
_cod_data_source_file om1011159_si_001.cif
_cod_data_source_block 10_413j
_cod_original_cell_volume 2416.4(8)
_cod_original_sg_symbol_H-M P2(1)/n
_cod_database_code 4064072

loop_
_symmetry_equiv_pos_as_xyz
'x, y, z'
'-x+1/2, y+1/2, -z+1/2'
'-x, -y, -z'
'x-1/2, -y-1/2, z-1/2'

loop_
_atom_site_label
_atom_site_type_symbol
_atom_site_fract_x
_atom_site_fract_y
_atom_site_fract_z
_atom_site_U_iso_or_equiv
_atom_site_adp_type
_atom_site_occupancy
_atom_site_symmetry_multiplicity
_atom_site_calc_flag
_atom_site_refinement_flags
Si1 Si 0.54468(11) 0.17296(2) 0.40503(9) 0.0175(2) Uani 1 1 d .
Si2 Si 0.68926(10) 0.12341(2) 0.31108(9) 0.01458(19) Uani 1 1 d .
Si3 Si 0.48838(10) 0.07021(2) 0.19117(9) 0.01461(19) Uani 1 1 d .
Si4 Si 0.57053(10) 0.03246(2) 0.02032(9) 0.01481(19) Uani 1 1 d .
Si5 Si 0.91923(11) 0.09588(3) 0.51535(9) 0.0189(2) Uani 1 1 d .
Si6 Si 0.72372(12) 0.18459(2) 0.05019(9) 0.0206(2) Uani 1 1 d .
C1 C 0.4782(5) 0.14690(10) 0.5468(4) 0.0309(8) Uani 1 1 d .
H1A H 0.4143 0.1665 0.5855 0.046 Uiso 1 1 calc R
H1B H 0.5850 0.1372 0.6250 0.046 Uiso 1 1 calc R
H1C H 0.4007 0.1234 0.5039 0.046 Uiso 1 1 calc R
C2 C 0.6954(4) 0.21712(9) 0.4945(4) 0.0286(8) Uani 1 1 d .
H2A H 0.7410 0.2300 0.4253 0.043 Uiso 1 1 calc R
H2B H 0.7952 0.2068 0.5776 0.043 Uiso 1 1 calc R
H2C H 0.6285 0.2376 0.5272 0.043 Uiso 1 1 calc R
C3 C 0.3384(4) 0.19629(10) 0.2705(4) 0.0315(8) Uani 1 1 d .
H3A H 0.2579 0.1743 0.2176 0.047 Uiso 1 1 calc R
H3B H 0.3707 0.2135 0.2025 0.047 Uiso 1 1 calc R
H3C H 0.2788 0.2133 0.3212 0.047 Uiso 1 1 calc R
C4 C 0.4669(4) 0.03489(9) 0.3347(3) 0.0253(7) Uani 1 1 d .
H4A H 0.4417 0.0513 0.4081 0.038 Uiso 1 1 calc R
H4B H 0.5785 0.0197 0.3799 0.038 Uiso 1 1 calc R
H4C H 0.3696 0.0153 0.2908 0.038 Uiso 1 1 calc R
C5 C 0.2560(4) 0.09044(9) 0.0893(3) 0.0223(7) Uani 1 1 d .
H5A H 0.1797 0.0677 0.0370 0.033 Uiso 1 1 calc R
H5B H 0.2611 0.1116 0.0204 0.033 Uiso 1 1 calc R
H5C H 0.2071 0.1024 0.1577 0.033 Uiso 1 1 calc R
C6 C 0.4921(5) 0.06291(9) -0.1531(4) 0.0329(9) Uani 1 1 d .
H6A H 0.5627 0.0882 -0.1406 0.049 Uiso 1 1 calc R
H6B H 0.3663 0.0701 -0.1783 0.049 Uiso 1 1 calc R
H6C H 0.5064 0.0463 -0.2307 0.049 Uiso 1 1 calc R
C7 C 0.8178(4) 0.02412(10) 0.0737(4) 0.0322(8) Uani 1 1 d .
H7A H 0.8421 0.0109 -0.0061 0.048 Uiso 1 1 calc R
H7B H 0.8604 0.0064 0.1592 0.048 Uiso 1 1 calc R
H7C H 0.8792 0.0508 0.0956 0.048 Uiso 1 1 calc R
C8 C 1.0642(4) 0.06150(10) 0.4526(4) 0.0309(8) Uani 1 1 d .
H8A H 1.1007 0.0762 0.3815 0.046 Uiso 1 1 calc R
H8B H 0.9977 0.0366 0.4082 0.046 Uiso 1 1 calc R
H8C H 1.1700 0.0537 0.5353 0.046 Uiso 1 1 calc R
C9 C 0.8498(5) 0.06514(10) 0.6467(4) 0.0330(8) Uani 1 1 d .
H9A H 0.9536 0.0601 0.7344 0.050 Uiso 1 1 calc R
H9B H 0.7995 0.0387 0.6028 0.050 Uiso 1 1 calc R
H9C H 0.7600 0.0806 0.6714 0.050 Uiso 1 1 calc R
C10 C 1.0555(4) 0.14001(10) 0.6191(4) 0.0288(8) Uani 1 1 d .
H10A H 1.1715 0.1298 0.6834 0.043 Uiso 1 1 calc R
H10B H 0.9936 0.1532 0.6765 0.043 Uiso 1 1 calc R
H10C H 1.0729 0.1602 0.5517 0.043 Uiso 1 1 calc R
C11 C 0.8159(4) 0.14567(9) 0.1982(3) 0.0191(6) Uani 1 1 d .
H11A H 0.9261 0.1580 0.2676 0.023 Uiso 1 1 calc R
H11B H 0.8537 0.1218 0.1541 0.023 Uiso 1 1 calc R
C12 C 0.7576(5) 0.23803(10) 0.1252(4) 0.0371(9) Uani 1 1 d .
H12A H 0.6813 0.2425 0.1817 0.056 Uiso 1 1 calc R
H12B H 0.7267 0.2580 0.0457 0.056 Uiso 1 1 calc R
H12C H 0.8825 0.2417 0.1874 0.056 Uiso 1 1 calc R
C13 C 0.4817(4) 0.17740(10) -0.0547(3) 0.0272(7) Uani 1 1 d .
H13A H 0.4624 0.1504 -0.1023 0.041 Uiso 1 1 calc R
H13B H 0.4401 0.1992 -0.1277 0.041 Uiso 1 1 calc R
H13C H 0.4153 0.1789 0.0109 0.041 Uiso 1 1 calc R
C14 C 0.8492(5) 0.17945(10) -0.0750(3) 0.0307(8) Uani 1 1 d .
H14A H 0.9758 0.1848 -0.0219 0.046 Uiso 1 1 calc R
H14B H 0.8033 0.1994 -0.1539 0.046 Uiso 1 1 calc R
H14C H 0.8343 0.1514 -0.1148 0.046 Uiso 1 1 calc R

loop_
_atom_site_aniso_label
_atom_site_aniso_U_11
_atom_site_aniso_U_22
_atom_site_aniso_U_33
_atom_site_aniso_U_23
_atom_site_aniso_U_13
_atom_site_aniso_U_12
Si1 0.0193(4) 0.0168(4) 0.0166(4) -0.0016(3) 0.0070(3) 0.0005(3)
Si2 0.0139(4) 0.0142(4) 0.0154(4) -0.0001(3) 0.0050(3) -0.0007(3)
Si3 0.0133(4) 0.0145(4) 0.0182(4) -0.0024(3) 0.0083(3) -0.0016(3)
Si4 0.0144(4) 0.0139(4) 0.0185(4) -0.0020(3) 0.0087(3) -0.0017(3)
Si5 0.0169(4) 0.0222(4) 0.0165(4) 0.0019(3) 0.0047(3) 0.0014(3)
Si6 0.0290(5) 0.0175(4) 0.0164(4) -0.0003(3) 0.0094(4) -0.0033(4)
C1 0.036(2) 0.0306(18) 0.035(2) 0.0008(16) 0.0230(17) 0.0038(15)
C2 0.036(2) 0.0214(16) 0.0294(19) -0.0097(14) 0.0124(16) -0.0069(15)
C3 0.0325(19) 0.0302(18) 0.0281(19) -0.0040(15) 0.0064(16) 0.0145(15)
C4 0.0340(19) 0.0195(16) 0.0282(18) -0.0014(14) 0.0183(15) -0.0039(14)
C5 0.0135(15) 0.0199(16) 0.0327(19) -0.0047(13) 0.0076(14) -0.0047(12)
C6 0.059(3) 0.0181(16) 0.031(2) 0.0033(14) 0.0271(19) 0.0028(16)
C7 0.0160(16) 0.0314(19) 0.051(2) -0.0183(17) 0.0144(16) -0.0038(14)
C8 0.0233(18) 0.037(2) 0.0298(19) 0.0003(16) 0.0062(15) 0.0115(15)
C9 0.034(2) 0.039(2) 0.0273(19) 0.0152(16) 0.0135(16) 0.0057(16)
C10 0.0228(17) 0.0322(19) 0.0250(18) -0.0020(15) 0.0010(14) 0.0014(14)
C11 0.0140(15) 0.0239(16) 0.0199(16) 0.0006(13) 0.0068(12) -0.0043(12)
C12 0.058(3) 0.0226(18) 0.034(2) -0.0043(16) 0.0195(19) -0.0108(17)
C13 0.0297(18) 0.0251(17) 0.0234(18) -0.0002(14) 0.0054(15) 0.0043(14)
C14 0.040(2) 0.036(2) 0.0198(18) 0.0012(15) 0.0160(16) -0.0054(16)

loop_
_atom_type_symbol
_atom_type_description
_atom_type_scat_dispersion_real
_atom_type_scat_dispersion_imag
_atom_type_scat_source
C C 0.0033 0.0016 'International Tables Vol C Tables 4.2.6.8 and 6.1.1.4'
H H 0.0000 0.0000 'International Tables Vol C Tables 4.2.6.8 and 6.1.1.4'
Si Si 0.0817 0.0704 'International Tables Vol C Tables 4.2.6.8 and 6.1.1.4'

loop_
_geom_angle_atom_site_label_1
_geom_angle_atom_site_label_2
_geom_angle_atom_site_label_3
_geom_angle
_geom_angle_site_symmetry_1
_geom_angle_site_symmetry_3
C3 Si1 C1 107.27(16) . .
C3 Si1 C2 106.57(16) . .
C1 Si1 C2 107.35(15) . .
C3 Si1 Si2 115.41(11) . .
C1 Si1 Si2 107.68(11) . .
C2 Si1 Si2 112.20(11) . .
C11 Si2 Si1 114.71(10) . .
C11 Si2 Si3 113.13(10) . .
Si1 Si2 Si3 110.39(4) . .
C11 Si2 Si5 103.06(10) . .
Si1 Si2 Si5 105.20(4) . .
Si3 Si2 Si5 109.70(5) . .
C4 Si3 C5 105.81(14) . .
C4 Si3 Si4 110.63(10) . .
C5 Si3 Si4 105.83(10) . .
C4 Si3 Si2 107.10(11) . .
C5 Si3 Si2 112.37(10) . .
Si4 Si3 Si2 114.77(4) . .
C6 Si4 C7 107.74(17) . .
C6 Si4 Si4 109.18(12) . 3_655
C7 Si4 Si4 108.36(11) . 3_655
C6 Si4 Si3 107.15(11) . .
C7 Si4 Si3 114.27(11) . .
Si4 Si4 Si3 110.01(5) 3_655 .
C10 Si5 C8 108.98(16) . .
C10 Si5 C9 106.61(16) . .
C8 Si5 C9 106.93(16) . .
C10 Si5 Si2 107.81(11) . .
C8 Si5 Si2 109.12(11) . .
C9 Si5 Si2 117.17(11) . .
C13 Si6 C12 108.18(16) . .
C13 Si6 C14 108.91(15) . .
C12 Si6 C14 108.13(16) . .
C13 Si6 C11 113.15(14) . .
C12 Si6 C11 110.61(15) . .
C14 Si6 C11 107.72(15) . .
Si6 C11 Si2 124.74(16) . .

loop_
_geom_bond_atom_site_label_1
_geom_bond_atom_site_label_2
_geom_bond_distance
_geom_bond_site_symmetry_2
Si1 C3 1.876(3) .
Si1 C1 1.876(3) .
Si1 C2 1.880(3) .
Si1 Si2 2.3629(12) .
Si2 C11 1.907(3) .
Si2 Si3 2.3708(12) .
Si2 Si5 2.3736(14) .
Si3 C4 1.883(3) .
Si3 C5 1.895(3) .
Si3 Si4 2.3696(12) .
Si4 C6 1.885(3) .
Si4 C7 1.886(3) .
Si4 Si4 2.3562(15) 3_655
Si5 C10 1.870(3) .
Si5 C8 1.875(3) .
Si5 C9 1.879(3) .
Si6 C13 1.865(3) .
Si6 C12 1.866(3) .
Si6 C14 1.869(3) .
Si6 C11 1.875(3) .

loop_
_geom_torsion_atom_site_label_1
_geom_torsion_atom_site_label_2
_geom_torsion_atom_site_label_3
_geom_torsion_atom_site_label_4
_geom_torsion
_geom_torsion_site_symmetry_4
C3 Si1 Si2 C11 74.01(17) .
C1 Si1 Si2 C11 -166.24(15) .
C2 Si1 Si2 C11 -48.32(16) .
C3 Si1 Si2 Si3 -55.21(14) .
C1 Si1 Si2 Si3 64.54(13) .
C2 Si1 Si2 Si3 -177.54(12) .
C3 Si1 Si2 Si5 -173.48(13) .
C1 Si1 Si2 Si5 -53.73(12) .
C2 Si1 Si2 Si5 64.19(13) .
C11 Si2 Si3 C4 151.52(14) .
Si1 Si2 Si3 C4 -78.42(11) .
Si5 Si2 Si3 C4 37.06(11) .
C11 Si2 Si3 C5 -92.70(15) .
Si1 Si2 Si3 C5 37.36(12) .
Si5 Si2 Si3 C5 152.84(11) .
C11 Si2 Si3 Si4 28.28(11) .
Si1 Si2 Si3 Si4 158.35(4) .
Si5 Si2 Si3 Si4 -86.17(5) .
C4 Si3 Si4 C6 155.42(16) .
C5 Si3 Si4 C6 41.25(16) .
Si2 Si3 Si4 C6 -83.26(13) .
C4 Si3 Si4 C7 -85.30(17) .
C5 Si3 Si4 C7 160.53(16) .
Si2 Si3 Si4 C7 36.02(13) .
C4 Si3 Si4 Si4 36.84(12) 3_655
C5 Si3 Si4 Si4 -77.32(11) 3_655
Si2 Si3 Si4 Si4 158.16(5) 3_655
C11 Si2 Si5 C10 66.68(15) .
Si1 Si2 Si5 C10 -53.83(12) .
Si3 Si2 Si5 C10 -172.56(12) .
C11 Si2 Si5 C8 -51.55(15) .
Si1 Si2 Si5 C8 -172.05(12) .
Si3 Si2 Si5 C8 69.21(13) .
C11 Si2 Si5 C9 -173.16(16) .
Si1 Si2 Si5 C9 66.33(14) .
Si3 Si2 Si5 C9 -52.40(14) .
C13 Si6 C11 Si2 -35.4(2) .
C12 Si6 C11 Si2 86.2(2) .
C14 Si6 C11 Si2 -155.83(19) .
Si1 Si2 C11 Si6 -48.1(2) .
Si3 Si2 C11 Si6 79.76(19) .
Si5 Si2 C11 Si6 -161.85(16) .
